data_4341699
loop_
_publ_author_name
'Boyle, Timothy J.'
'Yonemoto, Daniel T.'
'Doan, Thu Q.'
'Alam, Todd M.'

_publ_section_title
;
 Synthesis and Structural Characterization of Group 4 Metal Carboxylates
 for Nanowire Production.
;
_journal_name_full 'Inorganic chemistry'
_journal_page_first 141117102556003
_journal_paper_doi 10.1021/ic501904m
_journal_year 2014
_chemical_formula_sum 'C48 H88 Hf2 O16'
_chemical_formula_weight 1278.16
_chemical_name_common HfONc4
_space_group_crystal_system triclinic
_space_group_IT_number 2
_space_group_name_Hall '-P 1'
_space_group_name_H-M_alt 'P -1'
_symmetry_space_group_name_Hall '-P 1'
_symmetry_space_group_name_H-M 'P -1'
_atom_sites_solution_hydrogens geom
_cell_angle_alpha 86.329(2)
_cell_angle_beta 86.672(2)
_cell_angle_gamma 87.272(2)
_cell_formula_units_Z 4
_cell_length_a 11.3388(5)
_cell_length_b 11.8903(6)
_cell_length_c 43.709(2)
_cell_measurement_reflns_used 3204
_cell_measurement_temperature 171.(2)
_cell_measurement_theta_max 25.0457
_cell_measurement_theta_min 1.9834
_cell_volume 5865.2(5)
_computing_cell_refinement 'APEX2 v2014.5-0 (Bruker AXS)'
_computing_structure_refinement 'SHELXL-2014 (Sheldrick, 2014)'
_computing_structure_solution 'Bruker XT Intrinsic Solution Method'
_diffrn_ambient_temperature 171.(2)
_diffrn_measured_fraction_theta_full 0.956
_diffrn_measured_fraction_theta_max 0.956
_diffrn_measurement_device_type 'Bruker Kappa APEX II CCD'
_diffrn_measurement_method '\f and \w scans'
_diffrn_radiation_monochromator graphite
_diffrn_radiation_type 'Mo K\a'
_diffrn_radiation_wavelength 0.71073
_diffrn_reflns_av_R_equivalents 0.0342
_diffrn_reflns_av_unetI/netI 0.0591
_diffrn_reflns_limit_h_max 13
_diffrn_reflns_limit_h_min -12
_diffrn_reflns_limit_k_max 14
_diffrn_reflns_limit_k_min -7
_diffrn_reflns_limit_l_max 52
_diffrn_reflns_limit_l_min -46
_diffrn_reflns_number 42052
_diffrn_reflns_theta_full 25.29
_diffrn_reflns_theta_max 25.29
_diffrn_reflns_theta_min 0.94
_diffrn_source 'fine-focus tube'
_exptl_absorpt_coefficient_mu 3.596
_exptl_absorpt_correction_T_max 0.673
_exptl_absorpt_correction_T_min 0.506
_exptl_absorpt_correction_type multi-scan
_exptl_absorpt_process_details 'SADABS V2014/2 (Bruker AXS Inc.)'
_exptl_crystal_colour 'clear colourless'
_exptl_crystal_density_diffrn 1.447
_exptl_crystal_density_method 'not measured'
_exptl_crystal_description prism
_exptl_crystal_F_000 2592
_exptl_crystal_size_max 0.230
_exptl_crystal_size_mid 0.160
_exptl_crystal_size_min 0.110
_refine_diff_density_max 2.868
_refine_diff_density_min -3.928
_refine_ls_extinction_method none
_refine_ls_goodness_of_fit_ref 1.862
_refine_ls_hydrogen_treatment constr
_refine_ls_matrix_type full
_refine_ls_number_parameters 1142
_refine_ls_number_reflns 20405
_refine_ls_number_restraints 0
_refine_ls_restrained_S_all 1.862
_refine_ls_R_factor_all 0.0966
_refine_ls_R_factor_gt 0.0837
_refine_ls_shift/su_max 0.002
_refine_ls_shift/su_mean 0.000
_refine_ls_structure_factor_coef Fsqd
_refine_ls_weighting_details 'w=1/[\s^2^(Fo^2^)+(0.1000P)^2^+0.4552P] where P=(Fo^2^+2Fc^2^)/3'
_refine_ls_weighting_scheme calc
_refine_ls_wR_factor_gt 0.2591
_refine_ls_wR_factor_ref 0.2670
_reflns_number_gt 17518
_reflns_number_total 20405
_reflns_threshold_expression 'I > 2\s(I)'
_cod_data_source_file ic501904m_si_002.cif
_cod_data_source_block I
_cod_database_code 4341699

loop_
_space_group_symop_operation_xyz
'x, y, z'
'-x, -y, -z'

loop_
_atom_site_type_symbol
_atom_site_label
_atom_site_fract_x
_atom_site_fract_y
_atom_site_fract_z
_atom_site_U_iso_or_equiv
_atom_site_adp_type
_atom_site_calc_flag
_atom_site_refinement_flags_adp
_atom_site_refinement_flags_posn
_atom_site_occupancy
Hf Hf1 0.45523(5) 0.26727(5) 0.92568(2) 0.02144(18) Uani d . . 1
Hf Hf2 0.36034(5) 0.27239(5) 0.83343(2) 0.02001(18) Uani d . . 1
Hf Hf3 0.07045(5) 0.75913(5) 0.42424(2) 0.02126(18) Uani d . . 1
Hf Hf4 0.18855(5) 0.79661(5) 0.33016(2) 0.01965(17) Uani d . . 1
O O1 0.3204(10) 0.2454(9) 0.9655(2) 0.034(3) Uani d . . 1
O O2 0.4747(10) 0.1325(9) 0.9610(2) 0.038(3) Uani d . . 1
O O3 0.5014(9) 0.3967(9) 0.9557(2) 0.033(3) Uani d . . 1
O O4 0.6445(9) 0.2866(9) 0.9375(3) 0.039(3) Uani d . . 1
O O5 0.5281(8) 0.3678(8) 0.8877(2) 0.023(2) Uani d . . 1
O O6 0.5603(9) 0.1407(8) 0.9011(2) 0.024(2) Uani d . . 1
O O7 0.3264(9) 0.1708(8) 0.9076(2) 0.028(2) Uani d . . 1
O O8 0.3173(9) 0.3949(8) 0.9171(2) 0.029(2) Uani d . . 1
O O9 0.2464(8) 0.1633(7) 0.8621(2) 0.020(2) Uani d . . 1
O O10 0.2874(8) 0.3786(8) 0.8673(2) 0.023(2) Uani d . . 1
O O11 0.4896(8) 0.1663(8) 0.8546(2) 0.025(2) Uani d . . 1
O O12 0.5066(9) 0.3798(8) 0.8371(2) 0.026(2) Uani d . . 1
O O13 0.4557(9) 0.2510(8) 0.7890(2) 0.026(2) Uani d . . 1
O O14 0.3534(10) 0.1113(8) 0.8081(2) 0.035(3) Uani d . . 1
O O15 0.3133(9) 0.4356(8) 0.8061(2) 0.028(2) Uani d . . 1
O O16 0.1958(9) 0.2969(8) 0.8104(2) 0.027(2) Uani d . . 1
O O17 -0.1223(9) 0.7315(9) 0.4385(2) 0.035(3) Uani d . . 1
O O18 0.0191(9) 0.6178(9) 0.4559(2) 0.030(2) Uani d . . 1
O O19 0.0376(10) 0.8784(10) 0.4601(2) 0.039(3) Uani d . . 1
O O20 0.1962(10) 0.7666(9) 0.4621(2) 0.037(3) Uani d . . 1
O O21 0.2035(8) 0.8628(8) 0.4037(2) 0.020(2) Uani d . . 1
O O22 0.2109(8) 0.6342(8) 0.4138(2) 0.020(2) Uani d . . 1
O O23 -0.0291(8) 0.8935(8) 0.4011(2) 0.027(2) Uani d . . 1
O O24 0.0054(8) 0.6731(8) 0.3874(2) 0.024(2) Uani d . . 1
O O25 0.0451(8) 0.6826(8) 0.3368(2) 0.022(2) Uani d . . 1
O O26 0.0489(8) 0.8943(7) 0.3526(2) 0.022(2) Uani d . . 1
O O27 0.2559(8) 0.6753(7) 0.3638(2) 0.022(2) Uani d . . 1
O O28 0.2923(8) 0.8966(7) 0.3577(2) 0.025(2) Uani d . . 1
O O29 0.2412(9) 0.6478(8) 0.3020(2) 0.026(2) Uani d . . 1
O O30 0.3625(10) 0.7780(8) 0.3063(3) 0.036(3) Uani d . . 1
O O31 0.0923(10) 0.8369(8) 0.2881(2) 0.033(3) Uani d . . 1
O O32 0.2018(11) 0.9659(8) 0.3031(3) 0.039(3) Uani d . . 1
C C1 0.3776(15) 0.1601(15) 0.9761(4) 0.039(4) Uani d . . 1
C C2 0.3355(18) 0.0846(15) 1.0025(4) 0.050(4) Uani d . . 1
H H2A 0.3077 0.0159 0.994 0.059 Uiso calc U R 1
H H2B 0.4051 0.0608 1.0144 0.059 Uiso calc U R 1
C C3 0.2413(14) 0.1252(13) 1.0245(4) 0.032(3) Uani d . . 1
C C4 0.130(2) 0.133(3) 1.0070(6) 0.114(8) Uani d . . 1
H H4A 0.0621 0.1507 1.0211 0.171 Uiso calc U . 1
H H4B 0.1196 0.0613 0.9981 0.171 Uiso calc U . 1
H H4C 0.1366 0.1933 0.9907 0.171 Uiso calc U . 1
C C5 0.2192(19) 0.0347(18) 1.0511(4) 0.057(4) Uani d . . 1
H H5A 0.2893 0.0248 1.0633 0.086 Uiso calc U . 1
H H5B 0.2032 -0.0371 1.0427 0.086 Uiso calc U . 1
H H5C 0.151 0.0592 1.0643 0.086 Uiso calc U . 1
C C6 0.268(3) 0.227(2) 1.0352(5) 0.110(8) Uani d . . 1
H H6A 0.3158 0.2129 1.0532 0.165 Uiso calc U . 1
H H6B 0.1944 0.2686 1.0411 0.165 Uiso calc U . 1
H H6C 0.3121 0.2706 1.0191 0.165 Uiso calc U . 1
C C7 0.6106(13) 0.3678(12) 0.9538(3) 0.025(3) Uani d . . 1
C C8 0.6999(18) 0.4315(15) 0.9698(4) 0.050(4) Uani d . . 1
H H8A 0.7693 0.4446 0.9554 0.059 Uiso calc U R 1
H H8B 0.6638 0.506 0.9747 0.059 Uiso calc U R 1
C C9 0.7418(13) 0.3712(12) 0.9990(3) 0.027(3) Uani d . . 1
C C10 0.811(2) 0.2620(17) 0.9921(4) 0.063(6) Uani d . . 1
H H10A 0.7561 0.2043 0.988 0.095 Uiso calc U . 1
H H10B 0.8568 0.236 1.0097 0.095 Uiso calc U . 1
H H10C 0.8651 0.2754 0.974 0.095 Uiso calc U . 1
C C11 0.823(2) 0.4479(19) 1.0139(5) 0.067(7) Uani d . . 1
H H11A 0.8161 0.4342 1.0363 0.101 Uiso calc U . 1
H H11B 0.8009 0.527 1.0084 0.101 Uiso calc U . 1
H H11C 0.9053 0.4319 1.0065 0.101 Uiso calc U . 1
C C12 0.632(2) 0.341(3) 1.0217(6) 0.114(8) Uani d . . 1
H H12A 0.5847 0.2867 1.0124 0.171 Uiso calc U . 1
H H12B 0.5838 0.4095 1.0255 0.171 Uiso calc U . 1
H H12C 0.6605 0.3075 1.0411 0.171 Uiso calc U . 1
C C13 0.5549(12) 0.4093(11) 0.8607(3) 0.020(3) Uani d . . 1
C C14 0.6486(13) 0.4950(12) 0.8559(3) 0.025(3) Uani d . . 1
H H14A 0.6854 0.4917 0.8348 0.03 Uiso calc U R 1
H H14B 0.7111 0.4768 0.8705 0.03 Uiso calc U R 1
C C15 0.5957(16) 0.6161(13) 0.8604(4) 0.041(4) Uani d . . 1
C C16 0.6924(18) 0.6966(14) 0.8499(5) 0.057(6) Uani d . . 1
H H16A 0.7106 0.6915 0.8278 0.085 Uiso calc U . 1
H H16B 0.7635 0.6762 0.8611 0.085 Uiso calc U . 1
H H16C 0.6652 0.7739 0.854 0.085 Uiso calc U . 1
C C17 0.564(2) 0.6254(15) 0.8952(6) 0.076(8) Uani d . . 1
H H17A 0.6361 0.6362 0.9058 0.114 Uiso calc U . 1
H H17B 0.5279 0.556 0.9036 0.114 Uiso calc U . 1
H H17C 0.5082 0.6897 0.8981 0.114 Uiso calc U . 1
C C18 0.4892(18) 0.6411(15) 0.8407(5) 0.060(6) Uani d . . 1
H H18A 0.4755 0.7229 0.8375 0.089 Uiso calc U . 1
H H18B 0.4189 0.6082 0.8511 0.089 Uiso calc U . 1
H H18C 0.505 0.6082 0.8208 0.089 Uiso calc U . 1
C C19 0.5627(12) 0.1179(11) 0.8733(3) 0.018(3) Uani d . . 1
C C20 0.6539(13) 0.0341(11) 0.8624(3) 0.025(3) Uani d . . 1
H H20A 0.6188 -0.0123 0.8475 0.03 Uiso calc U R 1
H H20B 0.6771 -0.0167 0.88 0.03 Uiso calc U R 1
C C21 0.7670(14) 0.0872(12) 0.8468(4) 0.037(4) Uani d . . 1
C C22 0.8143(16) 0.1638(18) 0.8693(5) 0.058(6) Uani d . . 1
H H22A 0.891 0.1908 0.8612 0.086 Uiso calc U . 1
H H22B 0.8238 0.1216 0.8891 0.086 Uiso calc U . 1
H H22C 0.7585 0.2283 0.8721 0.086 Uiso calc U . 1
C C23 0.8597(18) -0.0097(18) 0.8418(5) 0.059(6) Uani d . . 1
H H23A 0.8266 -0.0663 0.8298 0.089 Uiso calc U . 1
H H23B 0.8812 -0.0446 0.8617 0.089 Uiso calc U . 1
H H23C 0.9302 0.02 0.8307 0.089 Uiso calc U . 1
C C24 0.7376(18) 0.1542(17) 0.8171(5) 0.060(6) Uani d . . 1
H H24A 0.7343 0.235 0.8205 0.09 Uiso calc U . 1
H H24B 0.6608 0.1327 0.8107 0.09 Uiso calc U . 1
H H24C 0.7988 0.138 0.801 0.09 Uiso calc U . 1
C C25 0.2509(12) 0.1363(10) 0.8896(3) 0.019(3) Uani d . . 1
C C26 0.1679(12) 0.0508(11) 0.9043(3) 0.023(3) Uani d . . 1
H H26A 0.0894 0.064 0.8956 0.027 Uiso calc U R 1
H H26B 0.1581 0.0614 0.9266 0.027 Uiso calc U R 1
C C27 0.2138(16) -0.0742(13) 0.8993(4) 0.040(4) Uani d . . 1
C C28 0.1246(17) -0.1497(14) 0.9156(5) 0.061(6) Uani d . . 1
H H28A 0.1305 -0.2236 0.9067 0.092 Uiso calc U R 1
H H28B 0.0449 -0.1158 0.9132 0.092 Uiso calc U R 1
H H28C 0.1401 -0.1591 0.9374 0.092 Uiso calc U R 1
C C29 0.3332(19) -0.0992(18) 0.9131(8) 0.107(12) Uani d . . 1
H H29A 0.3289 -0.0772 0.9343 0.16 Uiso calc U . 1
H H29B 0.3937 -0.0564 0.9011 0.16 Uiso calc U . 1
H H29C 0.3539 -0.1801 0.9126 0.16 Uiso calc U . 1
C C30 0.218(2) -0.0945(15) 0.8641(5) 0.076(8) Uani d . . 1
H H30A 0.2283 -0.1755 0.8613 0.114 Uiso calc U . 1
H H30B 0.2849 -0.0554 0.8537 0.114 Uiso calc U . 1
H H30C 0.1443 -0.0651 0.8555 0.114 Uiso calc U . 1
C C31 0.2662(12) 0.4254(11) 0.8922(3) 0.020(3) Uani d . . 1
C C32 0.1682(12) 0.5135(10) 0.8938(3) 0.019(3) Uani d . . 1
H H32A 0.1769 0.5662 0.8754 0.023 Uiso calc U R 1
H H32B 0.1779 0.5572 0.912 0.023 Uiso calc U R 1
C C33 0.0407(12) 0.4710(12) 0.8958(3) 0.026(3) Uani d . . 1
C C34 0.0273(17) 0.3708(14) 0.9200(5) 0.049(5) Uani d . . 1
H H34A 0.0555 0.3914 0.9395 0.074 Uiso calc U . 1
H H34B 0.074 0.3051 0.9129 0.074 Uiso calc U . 1
H H34C -0.0561 0.3525 0.9228 0.074 Uiso calc U . 1
C C35 0.0115(16) 0.4390(18) 0.8640(5) 0.055(6) Uani d . . 1
H H35A 0.0617 0.3735 0.8582 0.083 Uiso calc U . 1
H H35B 0.026 0.5027 0.8491 0.083 Uiso calc U . 1
H H35C -0.0718 0.4203 0.8643 0.083 Uiso calc U . 1
C C36 -0.0417(15) 0.5691(17) 0.9056(5) 0.052(5) Uani d . . 1
H H36A -0.1225 0.5434 0.9091 0.078 Uiso calc U . 1
H H36B -0.0401 0.6299 0.8894 0.078 Uiso calc U . 1
H H36C -0.0154 0.5971 0.9246 0.078 Uiso calc U . 1
C C37 0.4236(14) 0.1525(12) 0.7865(3) 0.029(4) Uani d . . 1
C C38 0.4584(16) 0.0931(12) 0.7579(3) 0.035(4) Uani d . . 1
H H38A 0.5435 0.1046 0.7529 0.041 Uiso calc U R 1
H H38B 0.4145 0.1314 0.741 0.041 Uiso calc U R 1
C C39 0.4397(15) -0.0312(12) 0.7577(4) 0.034(4) Uani d . . 1
C C40 0.497(2) -0.0706(16) 0.7264(4) 0.061(6) Uani d . . 1
H H40A 0.4941 -0.1528 0.7262 0.092 Uiso calc U . 1
H H40B 0.5791 -0.0486 0.7241 0.092 Uiso calc U . 1
H H40C 0.4525 -0.0351 0.7095 0.092 Uiso calc U . 1
C C41 0.307(2) -0.053(2) 0.7597(5) 0.077(8) Uani d . . 1
H H41A 0.2816 -0.0755 0.7809 0.116 Uiso calc U . 1
H H41B 0.2916 -0.1132 0.7463 0.116 Uiso calc U . 1
H H41C 0.2622 0.0162 0.753 0.116 Uiso calc U . 1
C C42 0.504(3) -0.0963(17) 0.7835(4) 0.083(9) Uani d . . 1
H H42A 0.5739 -0.0559 0.7879 0.124 Uiso calc U . 1
H H42B 0.5289 -0.1717 0.7771 0.124 Uiso calc U . 1
H H42C 0.451 -0.103 0.8019 0.124 Uiso calc U . 1
C C43 0.2179(13) 0.3948(12) 0.7979(3) 0.026(3) Uani d . . 1
C C44 0.1378(14) 0.4637(12) 0.7785(3) 0.028(3) Uani d . . 1
H H44A 0.1838 0.5219 0.7666 0.034 Uiso calc U R 1
H H44B 0.0779 0.503 0.7918 0.034 Uiso calc U R 1
C C45 0.0722(14) 0.3956(13) 0.7555(4) 0.032(3) Uani d . . 1
C C46 0.1576(19) 0.3143(18) 0.7388(4) 0.057(4) Uani d . . 1
H H46A 0.1133 0.2685 0.726 0.086 Uiso calc U . 1
H H46B 0.1992 0.2648 0.7538 0.086 Uiso calc U . 1
H H46C 0.2152 0.3572 0.7258 0.086 Uiso calc U . 1
C C47 0.0117(18) 0.4775(15) 0.7340(4) 0.052(5) Uani d . . 1
H H47A 0.069 0.5298 0.7243 0.078 Uiso calc U . 1
H H47B -0.051 0.5199 0.7453 0.078 Uiso calc U . 1
H H47C -0.0228 0.4369 0.7181 0.078 Uiso calc U . 1
C C48 -0.025(3) 0.327(2) 0.7734(5) 0.110(8) Uani d . . 1
H H48A -0.0797 0.3784 0.7845 0.165 Uiso calc U . 1
H H48B 0.0118 0.2723 0.7881 0.165 Uiso calc U . 1
H H48C -0.0681 0.2872 0.759 0.165 Uiso calc U . 1
C C49 -0.0933(15) 0.6451(14) 0.4547(3) 0.035(4) Uani d . . 1
C C50 -0.1786(18) 0.5737(17) 0.4733(4) 0.056(4) Uani d . . 1
H H50A -0.1363 0.5037 0.481 0.068 Uiso calc U R 1
H H50B -0.24 0.552 0.4598 0.068 Uiso calc U R 1
C C51 -0.2406(14) 0.6341(13) 0.5014(4) 0.031(4) Uani d . . 1
C C52 -0.3111(18) 0.7380(16) 0.4922(4) 0.056(6) Uani d . . 1
H H52A -0.3822 0.7173 0.4825 0.084 Uiso calc U . 1
H H52B -0.2635 0.7854 0.4776 0.084 Uiso calc U . 1
H H52C -0.3341 0.7796 0.5104 0.084 Uiso calc U . 1
C C53 -0.320(3) 0.550(3) 0.5191(6) 0.111(8) Uani d . . 1
H H53A -0.3822 0.5914 0.531 0.167 Uiso calc U . 1
H H53B -0.2729 0.5016 0.5331 0.167 Uiso calc U . 1
H H53C -0.356 0.5043 0.5047 0.167 Uiso calc U . 1
C C54 -0.1389(18) 0.6595(18) 0.5226(4) 0.056(6) Uani d . . 1
H H54A -0.0884 0.7163 0.5121 0.084 Uiso calc U . 1
H H54B -0.0913 0.5901 0.5271 0.084 Uiso calc U . 1
H H54C -0.1734 0.6881 0.5418 0.084 Uiso calc U . 1
C C55 0.1304(17) 0.8432(14) 0.4743(4) 0.041(4) Uani d . . 1
C C56 0.1574(18) 0.9006(18) 0.5019(4) 0.056(4) Uani d . . 1
H H56A 0.1708 0.9802 0.4951 0.068 Uiso calc U R 1
H H56B 0.0841 0.9013 0.5154 0.068 Uiso calc U R 1
C C57 0.2539(18) 0.8641(15) 0.5217(4) 0.048(5) Uani d . . 1
C C58 0.237(4) 0.749(2) 0.5329(7) 0.149(12) Uani d . . 1
H H58A 0.2974 0.7249 0.5474 0.224 Uiso calc U . 1
H H58B 0.2434 0.6996 0.5157 0.224 Uiso calc U . 1
H H58C 0.1583 0.7431 0.5433 0.224 Uiso calc U . 1
C C59 0.262(4) 0.933(2) 0.5483(7) 0.149(12) Uani d . . 1
H H59A 0.2563 0.8849 0.5673 0.224 Uiso calc U . 1
H H59B 0.1969 0.9907 0.5485 0.224 Uiso calc U . 1
H H59C 0.3376 0.9703 0.5468 0.224 Uiso calc U . 1
C C60 0.363(3) 0.883(3) 0.5031(6) 0.111(8) Uani d . . 1
H H60A 0.4123 0.8133 0.5028 0.167 Uiso calc U . 1
H H60B 0.4068 0.9418 0.5119 0.167 Uiso calc U . 1
H H60C 0.3444 0.9083 0.482 0.167 Uiso calc U . 1
C C61 0.2793(12) 0.9097(11) 0.3871(3) 0.019(3) Uani d . . 1
C C62 0.3619(12) 0.9890(11) 0.3996(3) 0.024(3) Uani d . . 1
H H62A 0.441 0.9797 0.3891 0.029 Uiso calc U R 1
H H62B 0.3699 0.9691 0.4218 0.029 Uiso calc U R 1
C C63 0.3172(14) 1.1150(11) 0.3953(3) 0.027(3) Uani d . . 1
C C64 0.1963(16) 1.1339(17) 0.4090(6) 0.066(7) Uani d . . 1
H H64A 0.1791 1.215 0.4104 0.1 Uiso calc U . 1
H H64B 0.1901 1.0959 0.4295 0.1 Uiso calc U . 1
H H64C 0.1394 1.1032 0.396 0.1 Uiso calc U . 1
C C65 0.4036(16) 1.1862(15) 0.4125(5) 0.058(6) Uani d . . 1
H H65A 0.3714 1.264 0.4134 0.087 Uiso calc U . 1
H H65B 0.4812 1.1859 0.4014 0.087 Uiso calc U . 1
H H65C 0.4117 1.1529 0.4334 0.087 Uiso calc U . 1
C C66 0.3267(17) 1.1580(14) 0.3616(4) 0.047(5) Uani d . . 1
H H66A 0.2681 1.122 0.3503 0.071 Uiso calc U . 1
H H66B 0.4062 1.1395 0.3528 0.071 Uiso calc U . 1
H H66C 0.3117 1.24 0.3601 0.071 Uiso calc U . 1
C C67 0.2722(12) 0.6176(11) 0.3894(3) 0.021(3) Uani d . . 1
C C68 0.3689(12) 0.5260(11) 0.3912(3) 0.022(3) Uani d . . 1
H H68A 0.3703 0.4828 0.3726 0.026 Uiso calc U R 1
H H68B 0.3508 0.4734 0.4092 0.026 Uiso calc U R 1
C C69 0.4929(13) 0.5732(13) 0.3941(3) 0.027(3) Uani d . . 1
C C70 0.4879(16) 0.6618(14) 0.4199(4) 0.043(4) Uani d . . 1
H H70A 0.5406 0.635 0.4361 0.065 Uiso calc U . 1
H H70B 0.4068 0.6703 0.4288 0.065 Uiso calc U . 1
H H70C 0.5133 0.7349 0.4109 0.065 Uiso calc U . 1
C C71 0.5751(14) 0.4704(13) 0.4048(4) 0.040(4) Uani d . . 1
H H71A 0.5873 0.4185 0.3882 0.059 Uiso calc U . 1
H H71B 0.5379 0.4309 0.423 0.059 Uiso calc U . 1
H H71C 0.6515 0.4973 0.4099 0.059 Uiso calc U . 1
C C72 0.5426(14) 0.6266(15) 0.3641(4) 0.040(4) Uani d . . 1
H H72A 0.6238 0.6481 0.3665 0.06 Uiso calc U . 1
H H72B 0.4938 0.6938 0.3582 0.06 Uiso calc U . 1
H H72C 0.5427 0.5725 0.3481 0.06 Uiso calc U . 1
C C73 -0.0260(13) 0.9296(10) 0.3727(3) 0.023(3) Uani d . . 1
C C74 -0.1177(13) 1.0166(12) 0.3635(3) 0.026(3) Uani d . . 1
H H74A -0.0855 1.0634 0.3457 0.032 Uiso calc U R 1
H H74B -0.1349 1.0665 0.3806 0.032 Uiso calc U R 1
C C75 -0.2370(13) 0.9670(13) 0.3548(4) 0.032(4) Uani d . . 1
C C76 -0.3180(17) 1.0673(15) 0.3475(4) 0.045(5) Uani d . . 1
H H76A -0.3936 1.0417 0.3414 0.068 Uiso calc U . 1
H H76B -0.2818 1.1146 0.3307 0.068 Uiso calc U . 1
H H76C -0.3316 1.1111 0.3657 0.068 Uiso calc U . 1
C C77 -0.2881(14) 0.8937(14) 0.3822(4) 0.036(4) Uani d . . 1
H H77A -0.3126 0.9416 0.3991 0.054 Uiso calc U . 1
H H77B -0.2277 0.8374 0.389 0.054 Uiso calc U . 1
H H77C -0.3567 0.8553 0.376 0.054 Uiso calc U . 1
C C78 -0.2149(16) 0.8939(16) 0.3264(4) 0.047(5) Uani d . . 1
H H78A -0.2898 0.8643 0.3211 0.07 Uiso calc U . 1
H H78B -0.1588 0.831 0.3314 0.07 Uiso calc U . 1
H H78C -0.1823 0.9405 0.3089 0.07 Uiso calc U . 1
C C79 -0.0070(11) 0.6432(10) 0.3607(3) 0.014(3) Uani d . . 1
C C80 -0.0962(12) 0.5529(11) 0.3578(3) 0.021(3) Uani d . . 1
H H80A -0.1218 0.5578 0.3365 0.026 Uiso calc U R 1
H H80B -0.1667 0.5697 0.3715 0.026 Uiso calc U R 1
C C81 -0.0511(14) 0.4318(11) 0.3657(3) 0.026(3) Uani d . . 1
C C82 0.0696(14) 0.4101(14) 0.3489(4) 0.042(4) Uani d . . 1
H H82A 0.1287 0.4549 0.3574 0.063 Uiso calc U . 1
H H82B 0.064 0.4318 0.327 0.063 Uiso calc U . 1
H H82C 0.093 0.3298 0.3514 0.063 Uiso calc U . 1
C C83 -0.1424(17) 0.3538(14) 0.3558(6) 0.066(7) Uani d . . 1
H H83A -0.1091 0.2762 0.3563 0.1 Uiso calc U . 1
H H83B -0.1639 0.3772 0.3349 0.1 Uiso calc U . 1
H H83C -0.213 0.3578 0.3698 0.1 Uiso calc U . 1
C C84 -0.0380(18) 0.4147(14) 0.3995(4) 0.047(5) Uani d . . 1
H H84A -0.1139 0.3946 0.4098 0.071 Uiso calc U . 1
H H84B -0.0127 0.4845 0.4074 0.071 Uiso calc U . 1
H H84C 0.0214 0.3538 0.4036 0.071 Uiso calc U . 1
C C85 0.3413(14) 0.6820(12) 0.2961(4) 0.031(4) Uani d . . 1
C C86 0.4442(14) 0.6209(12) 0.2803(4) 0.029(4) Uani d . . 1
H H86A 0.5115 0.6171 0.2938 0.035 Uiso calc U R 1
H H86B 0.4681 0.666 0.2613 0.035 Uiso calc U R 1
C C87 0.4217(17) 0.4991(13) 0.2716(4) 0.042(4) Uani d . . 1
C C88 0.3806(18) 0.4255(14) 0.2993(4) 0.054(6) Uani d . . 1
H H88A 0.3134 0.4635 0.3101 0.081 Uiso calc U . 1
H H88B 0.4454 0.4118 0.3131 0.081 Uiso calc U . 1
H H88C 0.3563 0.3534 0.2926 0.081 Uiso calc U . 1
C C89 0.5424(17) 0.4477(14) 0.2587(4) 0.048(5) Uani d . . 1
H H89A 0.5312 0.3721 0.252 0.072 Uiso calc U . 1
H H89B 0.5994 0.4429 0.2748 0.072 Uiso calc U . 1
H H89C 0.5724 0.496 0.2412 0.072 Uiso calc U . 1
C C90 0.3352(19) 0.4999(16) 0.2466(4) 0.055(5) Uani d . . 1
H H90A 0.3065 0.4239 0.2455 0.082 Uiso calc U . 1
H H90B 0.3747 0.5238 0.2269 0.082 Uiso calc U . 1
H H90C 0.2683 0.5524 0.2512 0.082 Uiso calc U . 1
C C91 0.1327(16) 0.9359(12) 0.2841(3) 0.034(4) Uani d . . 1
C C92 0.096(2) 1.0120(14) 0.2553(4) 0.058(6) Uani d . . 1
H H92A 0.1571 1.0012 0.2386 0.069 Uiso calc U R 1
H H92B 0.0212 0.9846 0.2485 0.069 Uiso calc U R 1
C C93 0.0787(16) 1.1358(13) 0.2595(4) 0.037(4) Uani d . . 1
C C94 -0.012(2) 1.162(2) 0.2849(5) 0.078(8) Uani d . . 1
H H94A -0.0028 1.1063 0.3023 0.117 Uiso calc U . 1
H H94B -0.0916 1.1584 0.2774 0.117 Uiso calc U . 1
H H94C -0.0012 1.2375 0.2916 0.117 Uiso calc U . 1
C C95 0.184(2) 1.1968(17) 0.2650(7) 0.091(9) Uani d . . 1
H H95A 0.1635 1.2779 0.2644 0.137 Uiso calc U . 1
H H95B 0.2457 1.1812 0.2491 0.137 Uiso calc U . 1
H H95C 0.2119 1.1721 0.2852 0.137 Uiso calc U . 1
C C96 0.026(2) 1.1899(17) 0.2296(4) 0.073(7) Uani d . . 1
H H96A 0.0131 1.2714 0.2314 0.109 Uiso calc U . 1
H H96B -0.0494 1.1564 0.2266 0.109 Uiso calc U . 1
H H96C 0.0813 1.176 0.2121 0.109 Uiso calc U . 1

loop_
_atom_site_aniso_label
_atom_site_aniso_U_11
_atom_site_aniso_U_22
_atom_site_aniso_U_33
_atom_site_aniso_U_12
_atom_site_aniso_U_13
_atom_site_aniso_U_23
Hf1 0.0214(3) 0.0268(3) 0.0160(3) 0.0048(2) -0.0044(3) -0.0017(2)
Hf2 0.0242(3) 0.0207(3) 0.0152(3) -0.0026(2) -0.0034(3) 0.0014(2)
Hf3 0.0195(3) 0.0263(3) 0.0170(3) 0.0034(2) 0.0020(3) -0.0003(2)
Hf4 0.0228(3) 0.0173(3) 0.0183(3) -0.0016(2) 0.0038(3) -0.0008(2)
O1 0.038(7) 0.035(6) 0.026(6) 0.014(5) 0.002(5) 0.010(5)
O2 0.039(7) 0.048(7) 0.023(6) 0.015(5) 0.003(5) 0.004(5)
O3 0.030(6) 0.036(6) 0.036(6) 0.010(5) -0.017(5) -0.012(5)
O4 0.025(6) 0.049(7) 0.046(7) 0.010(5) -0.010(5) -0.023(6)
O5 0.021(5) 0.027(5) 0.021(5) 0.000(4) -0.001(4) 0.003(4)
O6 0.025(6) 0.025(5) 0.021(5) -0.001(4) -0.003(4) 0.010(4)
O7 0.029(6) 0.033(6) 0.022(5) -0.001(5) 0.000(5) 0.000(4)
O8 0.029(6) 0.034(6) 0.023(6) 0.008(5) -0.004(5) 0.006(5)
O9 0.024(5) 0.023(5) 0.014(5) -0.006(4) -0.001(4) 0.006(4)
O10 0.023(6) 0.026(5) 0.021(5) -0.002(4) -0.005(4) -0.002(4)
O11 0.016(5) 0.034(6) 0.026(6) 0.002(4) -0.002(4) -0.004(5)
O12 0.031(6) 0.026(5) 0.020(5) -0.004(4) 0.004(5) 0.003(4)
O13 0.037(6) 0.023(5) 0.020(5) -0.004(4) -0.003(5) -0.002(4)
O14 0.043(7) 0.030(6) 0.034(6) -0.010(5) 0.012(5) -0.010(5)
O15 0.025(6) 0.032(6) 0.028(6) -0.005(5) -0.008(5) 0.009(5)
O16 0.033(6) 0.032(6) 0.018(5) 0.000(5) -0.013(5) 0.005(4)
O17 0.022(6) 0.048(7) 0.028(6) 0.005(5) 0.004(5) 0.026(5)
O18 0.027(6) 0.039(6) 0.025(6) 0.001(5) -0.001(5) 0.005(5)
O19 0.034(7) 0.063(8) 0.023(6) 0.022(6) -0.019(5) -0.025(5)
O20 0.041(7) 0.046(7) 0.025(6) 0.009(5) -0.005(5) -0.014(5)
O21 0.019(5) 0.027(5) 0.016(5) 0.007(4) -0.006(4) -0.002(4)
O22 0.016(5) 0.031(5) 0.014(5) 0.003(4) -0.001(4) 0.001(4)
O23 0.018(5) 0.031(5) 0.031(6) 0.006(4) 0.004(5) -0.001(5)
O24 0.020(5) 0.027(5) 0.024(6) -0.002(4) -0.001(4) 0.006(4)
O25 0.015(5) 0.026(5) 0.025(6) -0.005(4) 0.004(4) -0.002(4)
O26 0.021(5) 0.023(5) 0.022(5) -0.001(4) 0.005(4) -0.003(4)
O27 0.018(5) 0.021(5) 0.027(6) -0.006(4) 0.002(4) 0.000(4)
O28 0.021(5) 0.021(5) 0.033(6) -0.006(4) 0.001(5) -0.006(4)
O29 0.024(6) 0.031(6) 0.023(5) -0.004(5) 0.005(5) -0.009(4)
O30 0.037(7) 0.022(5) 0.050(7) -0.012(5) 0.022(6) -0.016(5)
O31 0.044(7) 0.026(6) 0.030(6) 0.001(5) -0.011(5) 0.001(5)
O32 0.054(8) 0.027(6) 0.034(7) -0.009(5) -0.008(6) 0.010(5)
C1 0.036(10) 0.057(11) 0.019(8) 0.021(8) 0.009(8) 0.010(8)
C2 0.072(10) 0.043(7) 0.031(7) 0.010(7) 0.001(7) 0.014(6)
C3 0.033(7) 0.036(6) 0.026(6) 0.006(5) 0.000(5) 0.007(5)
C4 0.058(12) 0.21(2) 0.059(12) 0.004(14) 0.011(10) 0.055(14)
C5 0.066(10) 0.074(10) 0.029(7) -0.007(8) 0.000(7) 0.014(7)
C6 0.21(3) 0.073(12) 0.045(10) -0.051(14) 0.041(13) -0.015(9)
C7 0.025(9) 0.032(8) 0.019(8) 0.006(7) -0.010(6) 0.001(6)
C8 0.072(10) 0.043(7) 0.031(7) 0.010(7) 0.001(7) 0.014(6)
C9 0.017(8) 0.033(8) 0.032(9) -0.001(6) -0.001(7) -0.007(7)
C10 0.089(17) 0.069(14) 0.029(10) 0.043(12) -0.020(11) -0.003(9)
C11 0.078(16) 0.085(16) 0.045(12) -0.013(13) -0.042(12) -0.001(11)
C12 0.058(12) 0.21(2) 0.059(12) 0.004(14) 0.011(10) 0.055(14)
C13 0.017(7) 0.017(7) 0.027(8) 0.001(6) -0.007(6) -0.005(6)
C14 0.019(8) 0.031(8) 0.024(8) -0.009(6) 0.004(6) 0.010(6)
C15 0.045(11) 0.030(9) 0.050(11) -0.002(8) -0.020(9) -0.002(8)
C16 0.058(13) 0.031(9) 0.083(16) -0.021(9) -0.006(11) 0.009(10)
C17 0.090(18) 0.027(10) 0.12(2) 0.021(10) -0.051(16) -0.030(12)
C18 0.050(13) 0.031(10) 0.096(17) 0.000(9) -0.011(12) 0.017(10)
C19 0.025(8) 0.021(7) 0.009(7) -0.003(6) 0.002(6) -0.004(5)
C20 0.038(9) 0.019(7) 0.017(7) 0.007(6) -0.008(7) -0.002(6)
C21 0.026(9) 0.025(8) 0.058(12) 0.003(7) 0.018(8) 0.000(8)
C22 0.033(11) 0.078(14) 0.063(14) -0.030(10) 0.017(10) -0.011(11)
C23 0.047(12) 0.081(15) 0.050(12) 0.008(11) 0.014(10) -0.024(11)
C24 0.050(13) 0.065(13) 0.060(14) 0.010(10) 0.017(11) 0.013(11)
C25 0.013(7) 0.011(6) 0.033(9) 0.002(5) 0.000(6) 0.001(6)
C26 0.012(7) 0.030(8) 0.026(8) 0.001(6) -0.003(6) 0.000(6)
C27 0.048(11) 0.028(8) 0.039(10) -0.010(8) 0.021(9) 0.013(7)
C28 0.049(13) 0.031(10) 0.100(18) 0.004(9) 0.001(12) 0.020(11)
C29 0.025(12) 0.051(13) 0.24(4) 0.014(10) -0.013(17) -0.014(18)
C30 0.13(2) 0.027(10) 0.062(14) -0.004(12) 0.029(15) -0.012(10)
C31 0.019(7) 0.017(7) 0.024(8) -0.011(6) 0.003(6) 0.003(6)
C32 0.030(8) 0.012(6) 0.016(7) 0.003(6) -0.002(6) -0.001(5)
C33 0.012(7) 0.032(8) 0.034(9) -0.004(6) 0.009(6) -0.010(7)
C34 0.050(12) 0.037(10) 0.057(12) 0.004(8) 0.017(10) 0.013(9)
C35 0.028(10) 0.079(14) 0.064(13) -0.003(9) -0.012(9) -0.038(11)
C36 0.022(9) 0.074(13) 0.058(13) 0.022(9) 0.002(9) -0.005(10)
C37 0.037(9) 0.033(9) 0.017(8) 0.005(7) -0.003(7) 0.000(6)
C38 0.052(11) 0.029(8) 0.022(8) -0.001(8) -0.004(8) -0.003(7)
C39 0.048(11) 0.027(8) 0.026(9) 0.013(7) -0.002(8) -0.007(7)
C40 0.098(18) 0.055(12) 0.032(10) 0.026(12) -0.016(11) -0.017(9)
C41 0.056(14) 0.12(2) 0.063(15) -0.042(14) 0.010(12) -0.035(14)
C42 0.17(3) 0.053(12) 0.024(10) 0.058(15) -0.006(13) -0.007(9)
C43 0.028(9) 0.034(8) 0.017(8) -0.001(7) 0.002(6) -0.008(6)
C44 0.029(9) 0.030(8) 0.026(8) 0.000(7) -0.010(7) 0.002(7)
C45 0.033(7) 0.036(6) 0.026(6) 0.006(5) 0.000(5) 0.007(5)
C46 0.066(10) 0.074(10) 0.029(7) -0.007(8) 0.000(7) 0.014(7)
C47 0.061(13) 0.047(11) 0.049(12) 0.006(10) -0.026(10) 0.002(9)
C48 0.21(3) 0.073(12) 0.045(10) -0.051(14) 0.041(13) -0.015(9)
C49 0.039(10) 0.047(10) 0.018(8) 0.018(8) -0.002(7) -0.010(7)
C50 0.057(9) 0.077(10) 0.037(8) 0.019(8) -0.013(7) -0.021(7)
C51 0.025(9) 0.040(9) 0.027(9) -0.005(7) 0.004(7) 0.010(7)
C52 0.058(13) 0.057(12) 0.045(11) 0.027(10) 0.029(10) 0.000(9)
C53 0.088(15) 0.17(2) 0.071(13) -0.022(15) 0.028(12) -0.016(14)
C54 0.053(13) 0.096(16) 0.022(9) -0.003(11) -0.002(9) -0.025(10)
C55 0.052(12) 0.045(10) 0.026(9) 0.013(9) 0.007(9) -0.009(8)
C56 0.057(9) 0.077(10) 0.037(8) 0.019(8) -0.013(7) -0.021(7)
C57 0.067(14) 0.044(10) 0.036(10) 0.012(9) -0.014(10) -0.018(8)
C58 0.30(4) 0.077(13) 0.084(15) -0.013(17) -0.12(2) -0.011(11)
C59 0.30(4) 0.077(13) 0.084(15) -0.013(17) -0.12(2) -0.011(11)
C60 0.088(15) 0.17(2) 0.071(13) -0.022(15) 0.028(12) -0.016(14)
C61 0.012(7) 0.021(7) 0.024(8) 0.008(6) 0.005(6) -0.006(6)
C62 0.020(8) 0.024(7) 0.029(8) -0.002(6) 0.002(7) -0.005(6)
C63 0.036(9) 0.015(7) 0.033(9) -0.003(6) -0.006(7) -0.015(6)
C64 0.024(10) 0.056(12) 0.12(2) 0.021(9) -0.004(11) -0.020(13)
C65 0.032(10) 0.039(10) 0.106(18) -0.019(8) -0.016(11) -0.014(11)
C66 0.059(13) 0.038(10) 0.044(11) 0.015(9) -0.021(10) 0.008(8)
C67 0.012(7) 0.016(7) 0.036(9) -0.011(5) -0.005(7) -0.002(6)
C68 0.022(8) 0.029(8) 0.011(7) 0.009(6) 0.004(6) 0.008(6)
C69 0.016(8) 0.039(9) 0.027(8) 0.005(6) -0.008(7) 0.003(7)
C70 0.047(11) 0.044(10) 0.040(10) 0.005(8) 0.001(9) -0.016(8)
C71 0.022(9) 0.032(9) 0.064(12) 0.011(7) -0.007(8) 0.001(8)
C72 0.022(9) 0.055(11) 0.042(10) -0.016(8) 0.003(8) 0.008(8)
C73 0.038(9) 0.009(6) 0.025(8) -0.009(6) -0.012(7) -0.006(6)
C74 0.028(9) 0.028(8) 0.022(8) 0.005(6) 0.004(7) 0.003(6)
C75 0.022(8) 0.042(9) 0.031(9) 0.014(7) -0.009(7) -0.005(7)
C76 0.049(12) 0.048(11) 0.040(11) 0.012(9) -0.017(9) -0.004(9)
C77 0.019(8) 0.049(10) 0.043(10) -0.009(7) -0.004(7) -0.006(8)
C78 0.045(11) 0.070(13) 0.027(9) 0.010(9) -0.017(8) -0.008(9)
C79 0.009(6) 0.014(6) 0.017(7) 0.005(5) -0.005(6) -0.002(5)
C80 0.014(7) 0.029(8) 0.022(8) -0.012(6) 0.004(6) 0.000(6)
C81 0.037(9) 0.018(7) 0.023(8) 0.000(6) 0.007(7) -0.005(6)
C82 0.024(9) 0.038(9) 0.061(12) -0.003(7) 0.010(8) 0.010(9)
C83 0.042(12) 0.019(8) 0.14(2) -0.007(8) 0.035(13) -0.016(11)
C84 0.064(13) 0.029(9) 0.044(11) 0.012(8) -0.005(10) 0.016(8)
C85 0.034(10) 0.026(8) 0.030(9) 0.002(7) 0.008(7) 0.007(7)
C86 0.030(9) 0.024(8) 0.031(9) 0.006(6) 0.010(7) -0.005(7)
C87 0.060(12) 0.023(8) 0.043(11) -0.007(8) 0.013(9) -0.006(7)
C88 0.075(14) 0.034(9) 0.050(12) -0.014(9) 0.047(11) -0.018(9)
C89 0.056(12) 0.034(9) 0.050(11) 0.003(8) 0.039(10) -0.004(8)
C90 0.075(15) 0.048(11) 0.043(11) -0.007(10) 0.004(11) -0.022(9)
C91 0.061(12) 0.018(8) 0.022(8) -0.006(7) 0.006(8) -0.005(6)
C92 0.083(16) 0.035(10) 0.049(12) 0.011(10) 0.014(11) 0.021(9)
C93 0.050(11) 0.037(9) 0.023(8) 0.002(8) -0.003(8) 0.003(7)
C94 0.074(16) 0.091(17) 0.057(14) 0.051(14) 0.030(12) 0.026(13)
C95 0.055(15) 0.039(12) 0.17(3) 0.008(11) 0.008(17) 0.024(15)
C96 0.13(2) 0.052(12) 0.031(11) 0.015(13) -0.006(12) 0.016(9)

loop_
_atom_type_symbol
_atom_type_description
_atom_type_scat_dispersion_real
_atom_type_scat_dispersion_imag
_atom_type_scat_source
C C 0.0033 0.0016 'International Tables Vol C Tables 4.2.6.8 and 6.1.1.4'
H H 0.0000 0.0000 'International Tables Vol C Tables 4.2.6.8 and 6.1.1.4'
O O 0.0106 0.0060 'International Tables Vol C Tables 4.2.6.8 and 6.1.1.4'
Hf Hf -0.5830 6.1852 'International Tables Vol C Tables 4.2.6.8 and 6.1.1.4'

loop_
_geom_angle_atom_site_label_1
_geom_angle_atom_site_label_2
_geom_angle_atom_site_label_3
_geom_angle
O7 Hf1 O5 105.8(4)
O7 Hf1 O8 79.0(4)
O5 Hf1 O8 76.8(4)
O7 Hf1 O2 87.2(4)
O5 Hf1 O2 150.1(4)
O8 Hf1 O2 132.8(4)
O7 Hf1 O6 76.6(4)
O5 Hf1 O6 78.9(3)
O8 Hf1 O6 139.1(4)
O2 Hf1 O6 78.2(4)
O7 Hf1 O3 150.1(4)
O5 Hf1 O3 88.4(4)
O8 Hf1 O3 78.9(4)
O2 Hf1 O3 93.3(4)
O6 Hf1 O3 132.8(4)
O7 Hf1 O1 77.1(4)
O5 Hf1 O1 149.9(4)
O8 Hf1 O1 74.4(4)
O2 Hf1 O1 58.5(4)
O6 Hf1 O1 129.8(4)
O3 Hf1 O1 77.7(4)
O7 Hf1 O4 149.6(4)
O5 Hf1 O4 76.2(4)
O8 Hf1 O4 129.6(4)
O2 Hf1 O4 79.3(4)
O6 Hf1 O4 74.0(4)
O3 Hf1 O4 58.7(4)
O1 Hf1 O4 116.7(4)
O7 Hf1 C7 172.8(4)
O5 Hf1 C7 81.2(4)
O8 Hf1 C7 104.8(4)
O2 Hf1 C7 85.8(4)
O6 Hf1 C7 103.4(4)
O3 Hf1 C7 29.4(4)
O1 Hf1 C7 97.8(4)
O4 Hf1 C7 29.4(4)
O7 Hf1 C1 80.7(5)
O5 Hf1 C1 173.4(5)
O8 Hf1 C1 103.2(4)
O2 Hf1 C1 29.6(4)
O6 Hf1 C1 104.6(4)
O3 Hf1 C1 85.1(5)
O1 Hf1 C1 28.9(4)
O4 Hf1 C1 99.2(5)
C7 Hf1 C1 92.5(5)
O11 Hf2 O10 106.5(4)
O11 Hf2 O12 75.7(4)
O10 Hf2 O12 79.9(4)
O11 Hf2 O9 80.6(4)
O10 Hf2 O9 76.5(4)
O12 Hf2 O9 140.0(3)
O11 Hf2 O16 150.9(4)
O10 Hf2 O16 88.4(4)
O12 Hf2 O16 132.5(4)
O9 Hf2 O16 78.8(4)
O11 Hf2 O13 89.2(4)
O10 Hf2 O13 150.0(4)
O12 Hf2 O13 79.5(4)
O9 Hf2 O13 132.2(3)
O16 Hf2 O13 89.6(4)
O11 Hf2 O15 148.8(4)
O10 Hf2 O15 76.6(4)
O12 Hf2 O15 74.4(4)
O9 Hf2 O15 129.2(4)
O16 Hf2 O15 58.2(4)
O13 Hf2 O15 77.0(4)
O11 Hf2 O14 77.6(4)
O10 Hf2 O14 149.4(4)
O12 Hf2 O14 129.5(4)
O9 Hf2 O14 74.3(4)
O16 Hf2 O14 77.2(4)
O13 Hf2 O14 57.9(4)
O15 Hf2 O14 115.9(4)
O11 Hf2 C37 82.1(4)
O10 Hf2 C37 171.3(4)
O12 Hf2 C37 104.4(4)
O9 Hf2 C37 103.6(4)
O16 Hf2 C37 83.1(4)
O13 Hf2 C37 28.6(4)
O15 Hf2 C37 97.0(4)
O14 Hf2 C37 29.4(4)
O11 Hf2 C43 170.0(4)
O10 Hf2 C43 83.1(4)
O12 Hf2 C43 103.6(4)
O9 Hf2 C43 105.2(4)
O16 Hf2 C43 29.0(4)
O13 Hf2 C43 80.8(4)
O15 Hf2 C43 29.2(4)
O14 Hf2 C43 95.8(4)
C37 Hf2 C43 88.5(4)
O21 Hf3 O24 105.6(3)
O21 Hf3 O23 77.0(4)
O24 Hf3 O23 79.0(4)
O21 Hf3 O22 78.8(3)
O24 Hf3 O22 76.3(3)
O23 Hf3 O22 139.0(4)
O21 Hf3 O19 89.2(4)
O24 Hf3 O19 148.8(4)
O23 Hf3 O19 77.9(4)
O22 Hf3 O19 134.3(4)
O21 Hf3 O18 149.6(4)
O24 Hf3 O18 88.9(4)
O23 Hf3 O18 132.8(4)
O22 Hf3 O18 78.9(4)
O19 Hf3 O18 91.7(4)
O21 Hf3 O20 77.1(4)
O24 Hf3 O20 150.3(4)
O23 Hf3 O20 129.4(4)
O22 Hf3 O20 75.3(4)
O19 Hf3 O20 59.0(4)
O18 Hf3 O20 77.3(4)
O21 Hf3 O17 150.3(3)
O24 Hf3 O17 75.3(4)
O23 Hf3 O17 74.1(4)
O22 Hf3 O17 128.6(4)
O19 Hf3 O17 78.5(4)
O18 Hf3 O17 58.8(4)
O20 Hf3 O17 117.2(4)
O21 Hf3 C55 82.9(5)
O24 Hf3 C55 171.4(5)
O23 Hf3 C55 104.7(5)
O22 Hf3 C55 104.6(5)
O19 Hf3 C55 29.7(4)
O18 Hf3 C55 82.9(5)
O20 Hf3 C55 29.3(4)
O17 Hf3 C55 98.1(5)
O21 Hf3 C49 173.6(4)
O24 Hf3 C49 80.5(4)
O23 Hf3 C49 102.8(4)
O22 Hf3 C49 104.7(4)
O19 Hf3 C49 84.6(5)
O18 Hf3 C49 30.0(4)
O20 Hf3 C49 98.5(5)
O17 Hf3 C49 28.8(4)
C55 Hf3 C49 91.1(5)
O27 Hf4 O26 107.3(4)
O27 Hf4 O25 78.5(3)
O26 Hf4 O25 76.1(3)
O27 Hf4 O28 76.6(3)
O26 Hf4 O28 80.2(4)
O25 Hf4 O28 138.5(4)
O27 Hf4 O30 85.8(4)
O26 Hf4 O30 152.5(3)
O25 Hf4 O30 131.0(3)
O28 Hf4 O30 79.5(4)
O27 Hf4 O31 150.1(3)
O26 Hf4 O31 85.3(4)
O25 Hf4 O31 78.5(4)
O28 Hf4 O31 132.9(4)
O30 Hf4 O31 95.1(4)
O27 Hf4 O29 77.7(4)
O26 Hf4 O29 147.7(4)
O25 Hf4 O29 73.7(3)
O28 Hf4 O29 131.0(4)
O30 Hf4 O29 57.6(3)
O31 Hf4 O29 77.8(4)
O27 Hf4 O32 149.8(4)
O26 Hf4 O32 78.8(4)
O25 Hf4 O32 131.0(4)
O28 Hf4 O32 75.3(4)
O30 Hf4 O32 78.2(4)
O31 Hf4 O32 58.0(4)
O29 Hf4 O32 113.4(4)
O27 Hf4 C85 79.5(4)
O26 Hf4 C85 172.0(4)
O25 Hf4 C85 101.6(4)
O28 Hf4 C85 105.9(4)
O30 Hf4 C85 29.5(4)
O31 Hf4 C85 86.8(5)
O29 Hf4 C85 28.1(4)
O32 Hf4 C85 97.6(4)
O27 Hf4 C91 171.8(4)
O26 Hf4 C91 80.8(4)
O25 Hf4 C91 105.4(5)
O28 Hf4 C91 103.8(4)
O30 Hf4 C91 86.2(5)
O31 Hf4 C91 29.3(4)
O29 Hf4 C91 96.4(4)
O32 Hf4 C91 28.6(4)
C85 Hf4 C91 92.6(5)
C1 O1 Hf1 91.0(9)
C1 O2 Hf1 94.4(9)
C7 O3 Hf1 93.0(9)
C7 O4 Hf1 89.6(9)
C13 O5 Hf1 163.5(9)
C19 O6 Hf1 130.5(9)
C25 O7 Hf1 161.9(9)
C31 O8 Hf1 130.1(9)
C25 O9 Hf2 128.6(9)
C31 O10 Hf2 162.9(9)
C19 O11 Hf2 165.2(9)
C13 O12 Hf2 130.3(9)
C37 O13 Hf2 94.9(9)
C37 O14 Hf2 90.0(8)
C43 O15 Hf2 91.0(8)
C43 O16 Hf2 95.7(9)
C49 O17 Hf3 90.6(10)
C49 O18 Hf3 93.1(9)
C55 O19 Hf3 93.3(9)
C55 O20 Hf3 90.6(10)
C61 O21 Hf3 167.4(9)
C67 O22 Hf3 131.5(9)
C73 O23 Hf3 130.9(9)
C79 O24 Hf3 160.1(9)
C79 O25 Hf4 130.9(8)
C73 O26 Hf4 161.9(9)
C67 O27 Hf4 162.5(9)
C61 O28 Hf4 128.1(9)
C85 O29 Hf4 92.0(9)
C85 O30 Hf4 93.7(9)
C91 O31 Hf4 93.2(9)
C91 O32 Hf4 90.7(9)
O1 C1 O2 116.1(14)
O1 C1 C2 124.7(15)
O2 C1 C2 118.9(15)
O1 C1 Hf1 60.1(8)
O2 C1 Hf1 56.0(7)
C2 C1 Hf1 172.0(13)
C3 C2 C1 120.1(15)
C3 C2 H2A 107.3
C1 C2 H2A 107.3
C3 C2 H2B 107.3
C1 C2 H2B 107.3
H2A C2 H2B 106.9
C6 C3 C2 111.2(19)
C6 C3 C4 113.(2)
C2 C3 C4 105.2(16)
C6 C3 C5 111.5(16)
C2 C3 C5 110.4(14)
C4 C3 C5 105.6(17)
C3 C4 H4A 109.5
C3 C4 H4B 109.5
H4A C4 H4B 109.5
C3 C4 H4C 109.5
H4A C4 H4C 109.5
H4B C4 H4C 109.5
C3 C5 H5A 109.5
C3 C5 H5B 109.5
H5A C5 H5B 109.5
C3 C5 H5C 109.5
H5A C5 H5C 109.5
H5B C5 H5C 109.5
C3 C6 H6A 109.5
C3 C6 H6B 109.5
H6A C6 H6B 109.5
C3 C6 H6C 109.5
H6A C6 H6C 109.5
H6B C6 H6C 109.5
O4 C7 O3 118.7(13)
O4 C7 C8 120.4(14)
O3 C7 C8 120.9(14)
O4 C7 Hf1 61.1(7)
O3 C7 Hf1 57.6(7)
C8 C7 Hf1 177.6(11)
C9 C8 C7 114.1(14)
C9 C8 H8A 108.7
C7 C8 H8A 108.7
C9 C8 H8B 108.7
C7 C8 H8B 108.7
H8A C8 H8B 107.6
C8 C9 C10 110.7(14)
C8 C9 C11 108.6(14)
C10 C9 C11 108.4(16)
C8 C9 C12 110.2(15)
C10 C9 C12 108.2(18)
C11 C9 C12 110.7(18)
C9 C10 H10A 109.5
C9 C10 H10B 109.5
H10A C10 H10B 109.5
C9 C10 H10C 109.5
H10A C10 H10C 109.5
H10B C10 H10C 109.5
C9 C11 H11A 109.5
C9 C11 H11B 109.5
H11A C11 H11B 109.5
C9 C11 H11C 109.5
H11A C11 H11C 109.5
H11B C11 H11C 109.5
C9 C12 H12A 109.5
C9 C12 H12B 109.5
H12A C12 H12B 109.5
C9 C12 H12C 109.5
H12A C12 H12C 109.5
H12B C12 H12C 109.5
O12 C13 O5 122.6(12)
O12 C13 C14 117.6(13)
O5 C13 C14 119.9(12)
C13 C14 C15 111.2(12)
C13 C14 H14A 109.4
C15 C14 H14A 109.4
C13 C14 H14B 109.4
C15 C14 H14B 109.4
H14A C14 H14B 108.0
C16 C15 C18 109.1(15)
C16 C15 C17 109.9(16)
C18 C15 C17 112.9(17)
C16 C15 C14 106.6(15)
C18 C15 C14 110.4(13)
C17 C15 C14 107.8(13)
C15 C16 H16A 109.5
C15 C16 H16B 109.5
H16A C16 H16B 109.5
C15 C16 H16C 109.5
H16A C16 H16C 109.5
H16B C16 H16C 109.5
C15 C17 H17A 109.5
C15 C17 H17B 109.5
H17A C17 H17B 109.5
C15 C17 H17C 109.5
H17A C17 H17C 109.5
H17B C17 H17C 109.5
C15 C18 H18A 109.5
C15 C18 H18B 109.5
H18A C18 H18B 109.5
C15 C18 H18C 109.5
H18A C18 H18C 109.5
H18B C18 H18C 109.5
O6 C19 O11 121.7(12)
O6 C19 C20 118.0(12)
O11 C19 C20 120.3(11)
C19 C20 C21 114.1(11)
C19 C20 H20A 108.7
C21 C20 H20A 108.7
C19 C20 H20B 108.7
C21 C20 H20B 108.7
H20A C20 H20B 107.6
C22 C21 C24 110.5(15)
C22 C21 C23 107.8(16)
C24 C21 C23 113.1(15)
C22 C21 C20 107.5(13)
C24 C21 C20 110.4(14)
C23 C21 C20 107.3(13)
C21 C22 H22A 109.5
C21 C22 H22B 109.5
H22A C22 H22B 109.5
C21 C22 H22C 109.5
H22A C22 H22C 109.5
H22B C22 H22C 109.5
C21 C23 H23A 109.5
C21 C23 H23B 109.5
H23A C23 H23B 109.5
C21 C23 H23C 109.5
H23A C23 H23C 109.5
H23B C23 H23C 109.5
C21 C24 H24A 109.5
C21 C24 H24B 109.5
H24A C24 H24B 109.5
C21 C24 H24C 109.5
H24A C24 H24C 109.5
H24B C24 H24C 109.5
O9 C25 O7 125.5(12)
O9 C25 C26 119.3(12)
O7 C25 C26 115.0(12)
C25 C26 C27 112.4(11)
C25 C26 H26A 109.1
C27 C26 H26A 109.1
C25 C26 H26B 109.1
C27 C26 H26B 109.1
H26A C26 H26B 107.8
C28 C27 C29 109.0(17)
C28 C27 C30 108.5(17)
C29 C27 C30 112.(2)
C28 C27 C26 106.7(14)
C29 C27 C26 111.0(15)
C30 C27 C26 109.2(14)
C27 C28 H28A 109.5
C27 C28 H28B 109.5
H28A C28 H28B 109.5
C27 C28 H28C 109.5
H28A C28 H28C 109.5
H28B C28 H28C 109.5
C27 C29 H29A 109.5
C27 C29 H29B 109.5
H29A C29 H29B 109.5
C27 C29 H29C 109.5
H29A C29 H29C 109.5
H29B C29 H29C 109.5
C27 C30 H30A 109.5
C27 C30 H30B 109.5
H30A C30 H30B 109.5
C27 C30 H30C 109.5
H30A C30 H30C 109.5
H30B C30 H30C 109.5
O10 C31 O8 123.7(13)
O10 C31 C32 118.4(12)
O8 C31 C32 117.7(12)
C31 C32 C33 116.4(11)
C31 C32 H32A 108.2
C33 C32 H32A 108.2
C31 C32 H32B 108.2
C33 C32 H32B 108.2
H32A C32 H32B 107.3
C35 C33 C36 109.5(14)
C35 C33 C34 111.7(15)
C36 C33 C34 109.0(14)
C35 C33 C32 108.2(12)
C36 C33 C32 107.0(12)
C34 C33 C32 111.3(13)
C33 C34 H34A 109.5
C33 C34 H34B 109.5
H34A C34 H34B 109.5
C33 C34 H34C 109.5
H34A C34 H34C 109.5
H34B C34 H34C 109.5
C33 C35 H35A 109.5
C33 C35 H35B 109.5
H35A C35 H35B 109.5
C33 C35 H35C 109.5
H35A C35 H35C 109.5
H35B C35 H35C 109.5
C33 C36 H36A 109.5
C33 C36 H36B 109.5
H36A C36 H36B 109.5
C33 C36 H36C 109.5
H36A C36 H36C 109.5
H36B C36 H36C 109.5
O13 C37 O14 117.1(13)
O13 C37 C38 119.5(14)
O14 C37 C38 123.1(14)
O13 C37 Hf2 56.5(7)
O14 C37 Hf2 60.6(7)
C38 C37 Hf2 174.9(11)
C37 C38 C39 118.7(14)
C37 C38 H38A 107.6
C39 C38 H38A 107.6
C37 C38 H38B 107.6
C39 C38 H38B 107.6
H38A C38 H38B 107.1
C38 C39 C42 110.8(15)
C38 C39 C41 110.3(15)
C42 C39 C41 111.8(19)
C38 C39 C40 106.6(14)
C42 C39 C40 107.7(14)
C41 C39 C40 109.5(15)
C39 C40 H40A 109.5
C39 C40 H40B 109.5
H40A C40 H40B 109.5
C39 C40 H40C 109.5
H40A C40 H40C 109.5
H40B C40 H40C 109.5
C39 C41 H41A 109.5
C39 C41 H41B 109.5
H41A C41 H41B 109.5
C39 C41 H41C 109.5
H41A C41 H41C 109.5
H41B C41 H41C 109.5
C39 C42 H42A 109.5
C39 C42 H42B 109.5
H42A C42 H42B 109.5
C39 C42 H42C 109.5
H42A C42 H42C 109.5
H42B C42 H42C 109.5
O16 C43 O15 114.7(13)
O16 C43 C44 124.8(13)
O15 C43 C44 120.2(13)
O16 C43 Hf2 55.2(7)
O15 C43 Hf2 59.7(7)
C44 C43 Hf2 179.3(11)
C43 C44 C45 114.5(12)
C43 C44 H44A 108.6
C45 C44 H44A 108.6
C43 C44 H44B 108.6
C45 C44 H44B 108.6
H44A C44 H44B 107.6
C47 C45 C46 112.1(14)
C47 C45 C48 107.0(19)
C46 C45 C48 108.7(16)
C47 C45 C44 108.2(13)
C46 C45 C44 111.3(14)
C48 C45 C44 109.4(14)
C45 C46 H46A 109.5
C45 C46 H46B 109.5
H46A C46 H46B 109.5
C45 C46 H46C 109.5
H46A C46 H46C 109.5
H46B C46 H46C 109.5
C45 C47 H47A 109.5
C45 C47 H47B 109.5
H47A C47 H47B 109.5
C45 C47 H47C 109.5
H47A C47 H47C 109.5
H47B C47 H47C 109.5
C45 C48 H48A 109.5
C45 C48 H48B 109.5
H48A C48 H48B 109.5
C45 C48 H48C 109.5
H48A C48 H48C 109.5
H48B C48 H48C 109.5
O17 C49 O18 117.5(15)
O17 C49 C50 124.2(16)
O18 C49 C50 118.2(15)
O17 C49 Hf3 60.6(9)
O18 C49 Hf3 56.9(8)
C50 C49 Hf3 175.1(13)
C49 C50 C51 113.4(15)
C49 C50 H50A 108.9
C51 C50 H50A 108.9
C49 C50 H50B 108.9
C51 C50 H50B 108.9
H50A C50 H50B 107.7
C52 C51 C53 109.8(18)
C52 C51 C54 111.9(16)
C53 C51 C54 107.8(17)
C52 C51 C50 113.2(14)
C53 C51 C50 107.9(17)
C54 C51 C50 106.1(13)
C51 C52 H52A 109.5
C51 C52 H52B 109.5
H52A C52 H52B 109.5
C51 C52 H52C 109.5
H52A C52 H52C 109.5
H52B C52 H52C 109.5
C51 C53 H53A 109.5
C51 C53 H53B 109.5
H53A C53 H53B 109.5
C51 C53 H53C 109.5
H53A C53 H53C 109.5
H53B C53 H53C 109.5
C51 C54 H54A 109.5
C51 C54 H54B 109.5
H54A C54 H54B 109.5
C51 C54 H54C 109.5
H54A C54 H54C 109.5
H54B C54 H54C 109.5
O20 C55 O19 117.0(14)
O20 C55 C56 124.9(16)
O19 C55 C56 117.9(14)
O20 C55 Hf3 60.1(8)
O19 C55 Hf3 57.0(8)
C56 C55 Hf3 174.6(13)
C57 C56 C55 123.8(16)
C57 C56 H56A 106.4
C55 C56 H56A 106.4
C57 C56 H56B 106.4
C55 C56 H56B 106.4
H56A C56 H56B 106.4
C58 C57 C60 116.(3)
C58 C57 C56 109.(2)
C60 C57 C56 106.(2)
C58 C57 C59 108.(2)
C60 C57 C59 105.(2)
C56 C57 C59 114.(2)
C57 C58 H58A 109.5
C57 C58 H58B 109.5
H58A C58 H58B 109.5
C57 C58 H58C 109.5
H58A C58 H58C 109.5
H58B C58 H58C 109.5
C57 C59 H59A 109.5
C57 C59 H59B 109.5
H59A C59 H59B 109.5
C57 C59 H59C 109.5
H59A C59 H59C 109.5
H59B C59 H59C 109.5
C57 C60 H60A 109.5
C57 C60 H60B 109.5
H60A C60 H60B 109.5
C57 C60 H60C 109.5
H60A C60 H60C 109.5
H60B C60 H60C 109.5
O21 C61 O28 122.7(13)
O21 C61 C62 121.3(13)
O28 C61 C62 115.9(12)
C61 C62 C63 112.3(11)
C61 C62 H62A 109.1
C63 C62 H62A 109.1
C61 C62 H62B 109.1
C63 C62 H62B 109.1
H62A C62 H62B 107.9
C64 C63 C66 111.5(16)
C64 C63 C62 112.1(14)
C66 C63 C62 111.6(12)
C64 C63 C65 108.3(14)
C66 C63 C65 106.3(14)
C62 C63 C65 106.7(13)
C63 C64 H64A 109.5
C63 C64 H64B 109.5
H64A C64 H64B 109.5
C63 C64 H64C 109.5
H64A C64 H64C 109.5
H64B C64 H64C 109.5
C63 C65 H65A 109.5
C63 C65 H65B 109.5
H65A C65 H65B 109.5
C63 C65 H65C 109.5
H65A C65 H65C 109.5
H65B C65 H65C 109.5
C63 C66 H66A 109.5
C63 C66 H66B 109.5
H66A C66 H66B 109.5
C63 C66 H66C 109.5
H66A C66 H66C 109.5
H66B C66 H66C 109.5
O22 C67 O27 122.9(13)
O22 C67 C68 116.7(12)
O27 C67 C68 120.4(13)
C67 C68 C69 112.7(11)
C67 C68 H68A 109.0
C69 C68 H68A 109.0
C67 C68 H68B 109.0
C69 C68 H68B 109.0
H68A C68 H68B 107.8
C72 C69 C68 112.5(12)
C72 C69 C71 109.9(13)
C68 C69 C71 106.2(12)
C72 C69 C70 109.9(13)
C68 C69 C70 110.5(12)
C71 C69 C70 107.8(13)
C69 C70 H70A 109.5
C69 C70 H70B 109.5
H70A C70 H70B 109.5
C69 C70 H70C 109.5
H70A C70 H70C 109.5
H70B C70 H70C 109.5
C69 C71 H71A 109.5
C69 C71 H71B 109.5
H71A C71 H71B 109.5
C69 C71 H71C 109.5
H71A C71 H71C 109.5
H71B C71 H71C 109.5
C69 C72 H72A 109.5
C69 C72 H72B 109.5
H72A C72 H72B 109.5
C69 C72 H72C 109.5
H72A C72 H72C 109.5
H72B C72 H72C 109.5
O26 C73 O23 123.7(13)
O26 C73 C74 119.3(13)
O23 C73 C74 117.0(13)
C73 C74 C75 114.1(12)
C73 C74 H74A 108.7
C75 C74 H74A 108.7
C73 C74 H74B 108.7
C75 C74 H74B 108.7
H74A C74 H74B 107.6
C76 C75 C77 110.9(14)
C76 C75 C78 111.0(13)
C77 C75 C78 109.4(14)
C76 C75 C74 105.6(13)
C77 C75 C74 109.5(12)
C78 C75 C74 110.3(13)
C75 C76 H76A 109.5
C75 C76 H76B 109.5
H76A C76 H76B 109.5
C75 C76 H76C 109.5
H76A C76 H76C 109.5
H76B C76 H76C 109.5
C75 C77 H77A 109.5
C75 C77 H77B 109.5
H77A C77 H77B 109.5
C75 C77 H77C 109.5
H77A C77 H77C 109.5
H77B C77 H77C 109.5
C75 C78 H78A 109.5
C75 C78 H78B 109.5
H78A C78 H78B 109.5
C75 C78 H78C 109.5
H78A C78 H78C 109.5
H78B C78 H78C 109.5
O25 C79 O24 125.7(12)
O25 C79 C80 118.2(11)
O24 C79 C80 116.1(12)
C79 C80 C81 115.2(11)
C79 C80 H80A 108.5
C81 C80 H80A 108.5
C79 C80 H80B 108.5
C81 C80 H80B 108.5
H80A C80 H80B 107.5
C84 C81 C83 110.1(15)
C84 C81 C80 109.7(12)
C83 C81 C80 107.2(13)
C84 C81 C82 109.2(14)
C83 C81 C82 111.2(13)
C80 C81 C82 109.5(12)
C81 C82 H82A 109.5
C81 C82 H82B 109.5
H82A C82 H82B 109.5
C81 C82 H82C 109.5
H82A C82 H82C 109.5
H82B C82 H82C 109.5
C81 C83 H83A 109.5
C81 C83 H83B 109.5
H83A C83 H83B 109.5
C81 C83 H83C 109.5
H83A C83 H83C 109.5
H83B C83 H83C 109.5
C81 C84 H84A 109.5
C81 C84 H84B 109.5
H84A C84 H84B 109.5
C81 C84 H84C 109.5
H84A C84 H84C 109.5
H84B C84 H84C 109.5
O29 C85 O30 116.6(14)
O29 C85 C86 127.2(14)
O30 C85 C86 116.1(14)
O29 C85 Hf4 59.9(8)
O30 C85 Hf4 56.8(7)
C86 C85 Hf4 170.3(12)
C85 C86 C87 115.7(13)
C85 C86 H86A 108.4
C87 C86 H86A 108.4
C85 C86 H86B 108.4
C87 C86 H86B 108.4
H86A C86 H86B 107.4
C90 C87 C88 110.8(16)
C90 C87 C86 111.5(15)
C88 C87 C86 111.7(14)
C90 C87 C89 107.7(15)
C88 C87 C89 108.1(15)
C86 C87 C89 106.9(14)
C87 C88 H88A 109.5
C87 C88 H88B 109.5
H88A C88 H88B 109.5
C87 C88 H88C 109.5
H88A C88 H88C 109.5
H88B C88 H88C 109.5
C87 C89 H89A 109.5
C87 C89 H89B 109.5
H89A C89 H89B 109.5
C87 C89 H89C 109.5
H89A C89 H89C 109.5
H89B C89 H89C 109.5
C87 C90 H90A 109.5
C87 C90 H90B 109.5
H90A C90 H90B 109.5
C87 C90 H90C 109.5
H90A C90 H90C 109.5
H90B C90 H90C 109.5
O32 C91 O31 118.1(14)
O32 C91 C92 123.3(14)
O31 C91 C92 118.5(15)
O32 C91 Hf4 60.6(8)
O31 C91 Hf4 57.5(8)
C92 C91 Hf4 175.9(12)
C93 C92 C91 116.5(16)
C93 C92 H92A 108.2
C91 C92 H92A 108.2
C93 C92 H92B 108.2
C91 C92 H92B 108.2
H92A C92 H92B 107.3
C95 C93 C92 117.1(17)
C95 C93 C94 106.8(19)
C92 C93 C94 112.6(17)
C95 C93 C96 107.7(18)
C92 C93 C96 106.7(15)
C94 C93 C96 105.3(16)
C93 C94 H94A 109.5
C93 C94 H94B 109.5
H94A C94 H94B 109.5
C93 C94 H94C 109.5
H94A C94 H94C 109.5
H94B C94 H94C 109.5
C93 C95 H95A 109.5
C93 C95 H95B 109.5
H95A C95 H95B 109.5
C93 C95 H95C 109.5
H95A C95 H95C 109.5
H95B C95 H95C 109.5
C93 C96 H96A 109.5
C93 C96 H96B 109.5
H96A C96 H96B 109.5
C93 C96 H96C 109.5
H96A C96 H96C 109.5
H96B C96 H96C 109.5

loop_
_geom_bond_atom_site_label_1
_geom_bond_atom_site_label_2
_geom_bond_distance
Hf1 O7 2.118(10)
Hf1 O5 2.134(9)
Hf1 O8 2.158(10)
Hf1 O2 2.165(10)
Hf1 O6 2.174(10)
Hf1 O3 2.186(10)
Hf1 O1 2.258(11)
Hf1 O4 2.262(11)
Hf1 C7 2.585(15)
Hf1 C1 2.604(16)
Hf2 O11 2.105(9)
Hf2 O10 2.114(9)
Hf2 O12 2.160(10)
Hf2 O9 2.164(9)
Hf2 O16 2.171(9)
Hf2 O13 2.191(10)
Hf2 O15 2.271(9)
Hf2 O14 2.280(10)
Hf2 C37 2.618(15)
Hf2 C43 2.629(15)
Hf3 O21 2.116(10)
Hf3 O24 2.144(10)
Hf3 O23 2.146(10)
Hf3 O22 2.174(9)
Hf3 O19 2.184(10)
Hf3 O18 2.186(10)
Hf3 O20 2.255(10)
Hf3 O17 2.270(10)
Hf3 C55 2.600(17)
Hf3 C49 2.605(18)
Hf4 O27 2.141(9)
Hf4 O26 2.146(9)
Hf4 O25 2.162(9)
Hf4 O28 2.175(9)
Hf4 O30 2.186(10)
Hf4 O31 2.205(10)
Hf4 O29 2.258(9)
Hf4 O32 2.276(10)
Hf4 C85 2.608(15)
Hf4 C91 2.612(16)
O1 C1 1.257(18)
O2 C1 1.291(19)
O3 C7 1.269(18)
O4 C7 1.268(17)
O5 C13 1.273(17)
O6 C19 1.260(15)
O7 C25 1.292(16)
O8 C31 1.289(17)
O9 C25 1.230(16)
O10 C31 1.257(16)
O11 C19 1.288(16)
O12 C13 1.270(16)
O13 C37 1.256(17)
O14 C37 1.285(18)
O15 C43 1.284(17)
O16 C43 1.281(17)
O17 C49 1.254(18)
O18 C49 1.304(19)
O19 C55 1.29(2)
O20 C55 1.273(18)
O21 C61 1.224(16)
O22 C67 1.260(17)
O23 C73 1.287(17)
O24 C79 1.262(15)
O25 C79 1.245(16)
O26 C73 1.263(17)
O27 C67 1.291(17)
O28 C61 1.303(16)
O29 C85 1.231(18)
O30 C85 1.288(18)
O31 C91 1.282(17)
O32 C91 1.252(19)
C1 C2 1.49(2)
C2 C3 1.48(2)
C2 H2A 0.99
C2 H2B 0.99
C3 C6 1.37(3)
C3 C4 1.51(3)
C3 C5 1.55(2)
C4 H4A 0.98
C4 H4B 0.98
C4 H4C 0.98
C5 H5A 0.98
C5 H5B 0.98
C5 H5C 0.98
C6 H6A 0.98
C6 H6B 0.98
C6 H6C 0.98
C7 C8 1.52(2)
C8 C9 1.51(2)
C8 H8A 0.99
C8 H8B 0.99
C9 C10 1.52(2)
C9 C11 1.53(2)
C9 C12 1.58(3)
C10 H10A 0.98
C10 H10B 0.98
C10 H10C 0.98
C11 H11A 0.98
C11 H11B 0.98
C11 H11C 0.98
C12 H12A 0.98
C12 H12B 0.98
C12 H12C 0.98
C13 C14 1.505(18)
C14 C15 1.55(2)
C14 H14A 0.99
C14 H14B 0.99
C15 C16 1.52(2)
C15 C18 1.53(3)
C15 C17 1.55(3)
C16 H16A 0.98
C16 H16B 0.98
C16 H16C 0.98
C17 H17A 0.98
C17 H17B 0.98
C17 H17C 0.98
C18 H18A 0.98
C18 H18B 0.98
C18 H18C 0.98
C19 C20 1.481(19)
C20 C21 1.56(2)
C20 H20A 0.99
C20 H20B 0.99
C21 C22 1.52(3)
C21 C24 1.52(3)
C21 C23 1.54(2)
C22 H22A 0.98
C22 H22B 0.98
C22 H22C 0.98
C23 H23A 0.98
C23 H23B 0.98
C23 H23C 0.98
C24 H24A 0.98
C24 H24B 0.98
C24 H24C 0.98
C25 C26 1.506(18)
C26 C27 1.58(2)
C26 H26A 0.99
C26 H26B 0.99
C27 C28 1.50(2)
C27 C29 1.52(3)
C27 C30 1.57(3)
C28 H28A 0.98
C28 H28B 0.98
C28 H28C 0.98
C29 H29A 0.98
C29 H29B 0.98
C29 H29C 0.98
C30 H30A 0.98
C30 H30B 0.98
C30 H30C 0.98
C31 C32 1.493(19)
C32 C33 1.550(19)
C32 H32A 0.99
C32 H32B 0.99
C33 C35 1.52(2)
C33 C36 1.53(2)
C33 C34 1.55(2)
C34 H34A 0.98
C34 H34B 0.98
C34 H34C 0.98
C35 H35A 0.98
C35 H35B 0.98
C35 H35C 0.98
C36 H36A 0.98
C36 H36B 0.98
C36 H36C 0.98
C37 C38 1.50(2)
C38 C39 1.50(2)
C38 H38A 0.99
C38 H38B 0.99
C39 C42 1.53(2)
C39 C41 1.54(3)
C39 C40 1.57(2)
C40 H40A 0.98
C40 H40B 0.98
C40 H40C 0.98
C41 H41A 0.98
C41 H41B 0.98
C41 H41C 0.98
C42 H42A 0.98
C42 H42B 0.98
C42 H42C 0.98
C43 C44 1.47(2)
C44 C45 1.57(2)
C44 H44A 0.99
C44 H44B 0.99
C45 C47 1.48(2)
C45 C46 1.53(3)
C45 C48 1.55(3)
C46 H46A 0.98
C46 H46B 0.98
C46 H46C 0.98
C47 H47A 0.98
C47 H47B 0.98
C47 H47C 0.98
C48 H48A 0.98
C48 H48B 0.98
C48 H48C 0.98
C49 C50 1.49(3)
C50 C51 1.58(2)
C50 H50A 0.99
C50 H50B 0.99
C51 C52 1.49(2)
C51 C53 1.52(3)
C51 C54 1.57(2)
C52 H52A 0.98
C52 H52B 0.98
C52 H52C 0.98
C53 H53A 0.98
C53 H53B 0.98
C53 H53C 0.98
C54 H54A 0.98
C54 H54B 0.98
C54 H54C 0.98
C55 C56 1.48(2)
C56 C57 1.46(3)
C56 H56A 0.99
C56 H56B 0.99
C57 C58 1.45(3)
C57 C60 1.46(3)
C57 C59 1.48(3)
C58 H58A 0.98
C58 H58B 0.98
C58 H58C 0.98
C59 H59A 0.98
C59 H59B 0.98
C59 H59C 0.98
C60 H60A 0.98
C60 H60B 0.98
C60 H60C 0.98
C61 C62 1.509(19)
C62 C63 1.561(18)
C62 H62A 0.99
C62 H62B 0.99
C63 C64 1.48(2)
C63 C66 1.53(2)
C63 C65 1.58(2)
C64 H64A 0.98
C64 H64B 0.98
C64 H64C 0.98
C65 H65A 0.98
C65 H65B 0.98
C65 H65C 0.98
C66 H66A 0.98
C66 H66B 0.98
C66 H66C 0.98
C67 C68 1.509(19)
C68 C69 1.55(2)
C68 H68A 0.99
C68 H68B 0.99
C69 C72 1.51(2)
C69 C71 1.57(2)
C69 C70 1.59(2)
C70 H70A 0.98
C70 H70B 0.98
C70 H70C 0.98
C71 H71A 0.98
C71 H71B 0.98
C71 H71C 0.98
C72 H72A 0.98
C72 H72B 0.98
C72 H72C 0.98
C73 C74 1.48(2)
C74 C75 1.58(2)
C74 H74A 0.99
C74 H74B 0.99
C75 C76 1.50(2)
C75 C77 1.54(2)
C75 C78 1.56(2)
C76 H76A 0.98
C76 H76B 0.98
C76 H76C 0.98
C77 H77A 0.98
C77 H77B 0.98
C77 H77C 0.98
C78 H78A 0.98
C78 H78B 0.98
C78 H78C 0.98
C79 C80 1.526(17)
C80 C81 1.530(19)
C80 H80A 0.99
C80 H80B 0.99
C81 C84 1.49(2)
C81 C83 1.52(2)
C81 C82 1.54(2)
C82 H82A 0.98
C82 H82B 0.98
C82 H82C 0.98
C83 H83A 0.98
C83 H83B 0.98
C83 H83C 0.98
C84 H84A 0.98
C84 H84B 0.98
C84 H84C 0.98
C85 C86 1.50(2)
C86 C87 1.56(2)
C86 H86A 0.99
C86 H86B 0.99
C87 C90 1.51(3)
C87 C88 1.51(2)
C87 C89 1.56(2)
C88 H88A 0.98
C88 H88B 0.98
C88 H88C 0.98
C89 H89A 0.98
C89 H89B 0.98
C89 H89C 0.98
C90 H90A 0.98
C90 H90B 0.98
C90 H90C 0.98
C91 C92 1.57(2)
C92 C93 1.50(2)
C92 H92A 0.99
C92 H92B 0.99
C93 C95 1.46(3)
C93 C94 1.51(3)
C93 C96 1.56(2)
C94 H94A 0.98
C94 H94B 0.98
C94 H94C 0.98
C95 H95A 0.98
C95 H95B 0.98
C95 H95C 0.98
C96 H96A 0.98
C96 H96B 0.98
C96 H96C 0.98
